data_4021351
loop_
_publ_author_name
'Gullapalli Kumaraswamy'
'Mogilisetti Padmaja'
'Bekkam Markondaiah'
'Nivedita Jena'
'Balasubramanian Sridhar'
'Marelli Udaya Kiran'

_publ_section_title
;
 Oppolzer Sultam Directed Aldol as a Key Step for the
 Stereoselective Syntheses of Antitumor Antibiotic Belactosin C
 and Its Synthetic Congeners
;
_journal_name_full 'Journal of Organic Chemistry'
_journal_page_first 337
_journal_page_last 340
_journal_paper_doi 10.1021/jo0516887
_journal_volume 71
_journal_year 2006
_chemical_absolute_configuration unk
_chemical_formula_moiety 'C25 H37 N O5 S'
_chemical_formula_sum 'C25 H37 N O5 S'
_chemical_formula_weight 463.62
_chemical_name_systematic
; 
N-[(2R,3S methyl),2-[(2'-benzyloxyl-1'S-hydroxyl)
ethyl]pentanoyl] borane-10,2-sultam
;
_space_group_IT_number 18
_space_group_name_Hall 'P 2 2ab'
_space_group_name_H-M_alt 'P 21 21 2'
_symmetry_cell_setting orthorhombic
_symmetry_space_group_name_Hall 'P 2 2ab'
_symmetry_space_group_name_H-M 'P 21 21 2'
_atom_sites_solution_hydrogens geom
_atom_sites_solution_primary direct
_atom_sites_solution_secondary difmap
_audit_creation_method SHELXL-97
_cell_angle_alpha 90.00
_cell_angle_beta 90.00
_cell_angle_gamma 90.00
_cell_formula_units_Z 4
_cell_length_a 18.3556(13)
_cell_length_b 11.4102(8)
_cell_length_c 11.9476(9)
_cell_measurement_reflns_used 4122
_cell_measurement_temperature 273(2)
_cell_measurement_theta_max 22.86
_cell_measurement_theta_min 2.21
_cell_volume 2502.3(3)
_computing_cell_refinement 'SAINT (Bruker, 2001)'
_computing_data_collection 'SMART (Bruker, 2001)'
_computing_data_reduction SAINT
_computing_molecular_graphics 'SHELXTL/PC (Sheldrick, 1990)'
_computing_publication_material SHELXL97
_computing_structure_refinement 'SHELXL-97 (Sheldrick, 1997)'
_computing_structure_solution 'SHELXS-97 (Sheldrick, 1997)'
_diffrn_ambient_temperature 273(2)
_diffrn_measured_fraction_theta_full 0.967
_diffrn_measured_fraction_theta_max 0.967
_diffrn_measurement_device 'Bruker SMART APEX CCD area-detector'
_diffrn_measurement_device_type 'CCD Area Detector'
_diffrn_measurement_method '\w scan'
_diffrn_radiation_monochromator graphite
_diffrn_radiation_source 'fine-focus sealed tube'
_diffrn_radiation_type MoK\a
_diffrn_radiation_wavelength 0.71073
_diffrn_reflns_av_R_equivalents 0.0433
_diffrn_reflns_av_sigmaI/netI 0.0386
_diffrn_reflns_limit_h_max 22
_diffrn_reflns_limit_h_min -23
_diffrn_reflns_limit_k_max 13
_diffrn_reflns_limit_k_min -15
_diffrn_reflns_limit_l_max 14
_diffrn_reflns_limit_l_min -15
_diffrn_reflns_number 15323
_diffrn_reflns_theta_full 28.04
_diffrn_reflns_theta_max 28.04
_diffrn_reflns_theta_min 1.70
_diffrn_standards_number 0
_exptl_absorpt_coefficient_mu 0.164
_exptl_absorpt_correction_type none
_exptl_crystal_colour colorless
_exptl_crystal_density_diffrn 1.231
_exptl_crystal_density_method 'not measured'
_exptl_crystal_description block
_exptl_crystal_F_000 1000
_exptl_crystal_size_max 0.20
_exptl_crystal_size_mid 0.15
_exptl_crystal_size_min 0.10
_refine_diff_density_max 0.360
_refine_diff_density_min -0.170
_refine_diff_density_rms 0.050
_refine_ls_extinction_method none
_refine_ls_goodness_of_fit_ref 1.049
_refine_ls_hydrogen_treatment constr
_refine_ls_matrix_type full
_refine_ls_number_parameters 293
_refine_ls_number_reflns 3294
_refine_ls_number_restraints 0
_refine_ls_restrained_S_all 1.049
_refine_ls_R_factor_all 0.0758
_refine_ls_R_factor_gt 0.0584
_refine_ls_shift/su_max 0.000
_refine_ls_shift/su_mean 0.000
_refine_ls_structure_factor_coef Fsqd
_refine_ls_weighting_details 'calc w=1/[\s^2^(Fo^2^)+(0.0869P)^2^+0.1750P] where P=(Fo^2^+2Fc^2^)/3'
_refine_ls_weighting_scheme calc
_refine_ls_wR_factor_gt 0.1399
_refine_ls_wR_factor_ref 0.1514
_reflns_number_gt 2540
_reflns_number_total 3294
_reflns_threshold_expression I>2\s(I)
_cod_data_source_file jo0516887si20050810_073404_2.cif
_cod_database_code 4021351

loop_
_symmetry_equiv_pos_as_xyz
'x, y, z'
'-x, -y, z'
'-x+1/2, y+1/2, -z'
'x+1/2, -y+1/2, -z'

loop_
_atom_site_label
_atom_site_type_symbol
_atom_site_fract_x
_atom_site_fract_y
_atom_site_fract_z
_atom_site_U_iso_or_equiv
_atom_site_adp_type
_atom_site_occupancy
_atom_site_symmetry_multiplicity
_atom_site_calc_flag
_atom_site_refinement_flags
S1 S 0.19580(5) 0.44125(9) 0.95479(8) 0.0686(3) Uani 1 1 d .
O1 O 0.25830(17) 0.3677(3) 0.9619(3) 0.1120(14) Uani 1 1 d .
O2 O 0.1460(2) 0.4360(4) 1.0431(3) 0.1204(15) Uani 1 1 d .
O3 O 0.05700(12) 0.3198(2) 0.7555(2) 0.0641(6) Uani 1 1 d .
O5 O -0.02115(12) 0.1496(3) 1.0568(2) 0.0693(7) Uani 1 1 d .
O4 O 0.10660(12) 0.0351(2) 0.9721(2) 0.0773(8) Uani 1 1 d .
H4O H 0.0745 -0.0085 0.9954 0.093 Uiso 1 1 calc R
N1 N 0.15105(13) 0.4159(2) 0.8326(2) 0.0499(6) Uani 1 1 d .
C16 C 0.12423(17) 0.5276(3) 0.7870(3) 0.0506(7) Uani 1 1 d .
H16 H 0.0771 0.5472 0.8207 0.061 Uiso 1 1 calc R
C21 C 0.1191(2) 0.5365(3) 0.6585(3) 0.0677(10) Uani 1 1 d .
H21A H 0.1404 0.4686 0.6224 0.081 Uiso 1 1 calc R
H21B H 0.0690 0.5453 0.6340 0.081 Uiso 1 1 calc R
C20 C 0.1631(2) 0.6463(4) 0.6356(3) 0.0733(10) Uani 1 1 d .
H20 H 0.1753 0.6573 0.5564 0.088 Uiso 1 1 calc R
C22 C 0.1239(2) 0.7510(4) 0.6878(4) 0.0796(12) Uani 1 1 d .
H22A H 0.0720 0.7479 0.6726 0.096 Uiso 1 1 calc R
H22B H 0.1433 0.8242 0.6594 0.096 Uiso 1 1 calc R
C23 C 0.1391(2) 0.7380(3) 0.8134(4) 0.0687(10) Uani 1 1 d .
H23A H 0.1684 0.8025 0.8414 0.082 Uiso 1 1 calc R
H23B H 0.0942 0.7335 0.8561 0.082 Uiso 1 1 calc R
C17 C 0.18110(17) 0.6222(3) 0.8174(3) 0.0552(8) Uani 1 1 d .
C19 C 0.2296(2) 0.6311(4) 0.7113(4) 0.0707(10) Uani 1 1 d .
C24 C 0.2815(2) 0.7378(5) 0.7146(6) 0.1053(17) Uani 1 1 d .
H24A H 0.3141 0.7302 0.7769 0.158 Uiso 1 1 calc R
H24B H 0.2535 0.8084 0.7225 0.158 Uiso 1 1 calc R
H24C H 0.3091 0.7410 0.6464 0.158 Uiso 1 1 calc R
C25 C 0.2761(3) 0.5226(5) 0.6870(5) 0.0996(16) Uani 1 1 d .
H25A H 0.2453 0.4547 0.6834 0.149 Uiso 1 1 calc R
H25B H 0.3113 0.5126 0.7456 0.149 Uiso 1 1 calc R
H25C H 0.3007 0.5325 0.6168 0.149 Uiso 1 1 calc R
C18 C 0.2184(2) 0.5896(3) 0.9253(3) 0.0676(10) Uani 1 1 d .
H18A H 0.2018 0.6401 0.9855 0.081 Uiso 1 1 calc R
H18B H 0.2707 0.5983 0.9178 0.081 Uiso 1 1 calc R
C1 C 0.11050(16) 0.3143(3) 0.8149(3) 0.0494(7) Uani 1 1 d .
C2 C 0.13733(16) 0.2002(3) 0.8651(3) 0.0527(8) Uani 1 1 d .
H2 H 0.1740 0.2202 0.9217 0.063 Uiso 1 1 calc R
C12 C 0.17494(19) 0.1211(3) 0.7775(3) 0.0632(9) Uani 1 1 d .
H12 H 0.1896 0.0496 0.8170 0.076 Uiso 1 1 calc R
C15 C 0.1247(3) 0.0827(5) 0.6847(4) 0.0990(15) Uani 1 1 d .
H15A H 0.1060 0.1505 0.6467 0.148 Uiso 1 1 calc R
H15B H 0.0850 0.0386 0.7157 0.148 Uiso 1 1 calc R
H15C H 0.1511 0.0347 0.6326 0.148 Uiso 1 1 calc R
C3 C 0.07483(16) 0.1365(3) 0.9258(3) 0.0547(8) Uani 1 1 d .
H3 H 0.0377 0.1136 0.8711 0.066 Uiso 1 1 calc R
C4 C 0.04055(17) 0.2106(3) 1.0146(3) 0.0617(9) Uani 1 1 d .
H4A H 0.0752 0.2251 1.0744 0.074 Uiso 1 1 calc R
H4B H 0.0257 0.2855 0.9835 0.074 Uiso 1 1 calc R
C5 C -0.06471(19) 0.2171(4) 1.1317(3) 0.0756(11) Uani 1 1 d .
H5A H -0.1110 0.1777 1.1422 0.091 Uiso 1 1 calc R
H5B H -0.0746 0.2927 1.0977 0.091 Uiso 1 1 calc R
C6 C -0.03013(17) 0.2366(3) 1.2445(3) 0.0612(9) Uani 1 1 d .
C13 C 0.2454(2) 0.1765(4) 0.7319(4) 0.0806(12) Uani 1 1 d .
H13A H 0.2328 0.2322 0.6737 0.097 Uiso 1 1 calc R
H13B H 0.2690 0.2195 0.7918 0.097 Uiso 1 1 calc R
C7 C -0.0369(3) 0.1553(5) 1.3291(4) 0.0919(14) Uani 1 1 d .
H7 H -0.0615 0.0854 1.3156 0.110 Uiso 1 1 calc R
C8 C -0.0079(4) 0.1763(5) 1.4334(4) 0.1042(16) Uani 1 1 d .
H8 H -0.0134 0.1207 1.4897 0.125 Uiso 1 1 calc R
C9 C 0.0285(3) 0.2766(4) 1.4547(4) 0.0871(13) Uani 1 1 d .
H9 H 0.0474 0.2908 1.5257 0.105 Uiso 1 1 calc R
C10 C 0.0371(2) 0.3560(4) 1.3726(4) 0.0827(12) Uani 1 1 d .
H10 H 0.0630 0.4245 1.3865 0.099 Uiso 1 1 calc R
C11 C 0.0081(2) 0.3368(4) 1.2690(4) 0.0754(10) Uani 1 1 d .
H11 H 0.0145 0.3931 1.2135 0.090 Uiso 1 1 calc R
C14 C 0.2982(3) 0.0894(5) 0.6851(4) 0.0980(15) Uani 1 1 d .
H14A H 0.3160 0.0402 0.7443 0.147 Uiso 1 1 calc R
H14B H 0.3383 0.1301 0.6511 0.147 Uiso 1 1 calc R
H14C H 0.2742 0.0420 0.6299 0.147 Uiso 1 1 calc R

loop_
_atom_site_aniso_label
_atom_site_aniso_U_11
_atom_site_aniso_U_22
_atom_site_aniso_U_33
_atom_site_aniso_U_23
_atom_site_aniso_U_13
_atom_site_aniso_U_12
S1 0.0728(6) 0.0733(6) 0.0599(5) 0.0058(4) -0.0274(4) -0.0193(5)
O1 0.095(2) 0.081(2) 0.160(3) 0.013(2) -0.084(2) -0.0040(17)
O2 0.153(3) 0.150(3) 0.0580(15) -0.012(2) 0.0044(18) -0.080(3)
O3 0.0612(13) 0.0574(14) 0.0738(15) 0.0043(11) -0.0299(12) -0.0065(11)
O5 0.0526(13) 0.0845(18) 0.0707(15) -0.0181(14) 0.0079(11) -0.0180(12)
O4 0.0536(13) 0.0717(18) 0.107(2) 0.0346(15) 0.0073(13) 0.0011(12)
N1 0.0466(13) 0.0551(16) 0.0480(13) 0.0010(11) -0.0115(10) -0.0005(11)
C16 0.0436(15) 0.0512(19) 0.0570(16) -0.0018(14) -0.0083(14) -0.0003(13)
C21 0.084(2) 0.060(2) 0.0591(18) 0.0050(16) -0.0219(18) -0.0032(19)
C20 0.088(3) 0.070(3) 0.062(2) 0.0113(19) 0.0020(19) -0.004(2)
C22 0.077(2) 0.065(3) 0.097(3) 0.015(2) -0.014(2) -0.003(2)
C23 0.066(2) 0.055(2) 0.085(3) -0.0044(19) -0.0047(19) -0.0041(17)
C17 0.0485(16) 0.0532(19) 0.0638(18) -0.0059(16) -0.0055(14) -0.0029(15)
C19 0.0617(19) 0.069(2) 0.081(2) 0.006(2) 0.0126(18) -0.0015(18)
C24 0.069(3) 0.113(4) 0.134(4) 0.018(4) 0.015(3) -0.023(3)
C25 0.079(3) 0.109(4) 0.110(3) 0.003(3) 0.033(3) 0.015(3)
C18 0.0606(19) 0.070(2) 0.072(2) -0.0090(18) -0.0156(16) -0.0126(17)
C1 0.0460(15) 0.0536(19) 0.0486(15) -0.0026(13) -0.0076(13) -0.0008(13)
C2 0.0453(15) 0.058(2) 0.0547(17) 0.0065(15) -0.0100(13) -0.0002(14)
C12 0.067(2) 0.057(2) 0.0652(19) 0.0085(17) 0.0059(17) 0.0085(17)
C15 0.112(4) 0.089(3) 0.096(3) -0.024(3) -0.009(3) 0.010(3)
C3 0.0428(15) 0.060(2) 0.0609(18) 0.0081(15) -0.0090(13) -0.0023(14)
C4 0.0495(17) 0.077(2) 0.0587(19) 0.0009(17) -0.0062(14) -0.0128(16)
C5 0.0460(18) 0.105(3) 0.076(2) -0.016(2) -0.0027(17) -0.002(2)
C6 0.0478(17) 0.068(2) 0.068(2) -0.0088(18) 0.0078(15) 0.0041(15)
C13 0.084(3) 0.079(3) 0.079(3) 0.001(2) 0.019(2) -0.006(2)
C7 0.103(3) 0.080(3) 0.093(3) -0.001(2) 0.004(3) -0.023(3)
C8 0.145(4) 0.096(4) 0.071(3) 0.012(2) 0.006(3) -0.013(4)
C9 0.103(3) 0.089(3) 0.069(2) -0.010(2) -0.006(2) 0.003(3)
C10 0.083(3) 0.073(3) 0.092(3) -0.018(2) -0.009(2) 0.000(2)
C11 0.084(2) 0.066(2) 0.076(2) 0.002(2) -0.008(2) -0.004(2)
C14 0.090(3) 0.115(4) 0.090(3) 0.008(3) 0.026(3) 0.005(3)

loop_
_atom_type_symbol
_atom_type_description
_atom_type_scat_dispersion_real
_atom_type_scat_dispersion_imag
_atom_type_scat_source
C C 0.0033 0.0016 'International Tables Vol C Tables 4.2.6.8 and 6.1.1.4'
H H 0.0000 0.0000 'International Tables Vol C Tables 4.2.6.8 and 6.1.1.4'
N N 0.0061 0.0033 'International Tables Vol C Tables 4.2.6.8 and 6.1.1.4'
O O 0.0106 0.0060 'International Tables Vol C Tables 4.2.6.8 and 6.1.1.4'
S S 0.1246 0.1234 'International Tables Vol C Tables 4.2.6.8 and 6.1.1.4'

loop_
_geom_angle_atom_site_label_1
_geom_angle_atom_site_label_2
_geom_angle_atom_site_label_3
_geom_angle
O2 S1 O1 117.1(3)
O2 S1 N1 109.00(17)
O1 S1 N1 109.91(18)
O2 S1 C18 110.1(2)
O1 S1 C18 112.6(2)
N1 S1 C18 95.99(16)
C4 O5 C5 113.9(3)
C3 O4 H4O 109.5
C1 N1 C16 119.1(2)
C1 N1 S1 122.0(2)
C16 N1 S1 109.4(2)
N1 C16 C21 116.5(3)
N1 C16 C17 107.0(2)
C21 C16 C17 103.3(3)
N1 C16 H16 109.9
C21 C16 H16 109.9
C17 C16 H16 109.9
C20 C21 C16 101.7(3)
C20 C21 H21A 111.4
C16 C21 H21A 111.4
C20 C21 H21B 111.4
C16 C21 H21B 111.4
H21A C21 H21B 109.3
C21 C20 C22 108.8(3)
C21 C20 C19 103.0(3)
C22 C20 C19 102.9(3)
C21 C20 H20 113.7
C22 C20 H20 113.7
C19 C20 H20 113.7
C20 C22 C23 103.8(3)
C20 C22 H22A 111.0
C23 C22 H22A 111.0
C20 C22 H22B 111.0
C23 C22 H22B 111.0
H22A C22 H22B 109.0
C17 C23 C22 101.8(3)
C17 C23 H23A 111.4
C22 C23 H23A 111.4
C17 C23 H23B 111.4
C22 C23 H23B 111.4
H23A C23 H23B 109.3
C18 C17 C23 117.9(3)
C18 C17 C16 109.7(3)
C23 C17 C16 104.8(3)
C18 C17 C19 117.0(3)
C23 C17 C19 101.9(3)
C16 C17 C19 104.0(3)
C20 C19 C25 115.1(4)
C20 C19 C24 114.7(4)
C25 C19 C24 107.4(4)
C20 C19 C17 91.8(3)
C25 C19 C17 114.9(3)
C24 C19 C17 112.6(4)
C19 C24 H24A 109.5
C19 C24 H24B 109.5
H24A C24 H24B 109.5
C19 C24 H24C 109.5
H24A C24 H24C 109.5
H24B C24 H24C 109.5
C19 C25 H25A 109.5
C19 C25 H25B 109.5
H25A C25 H25B 109.5
C19 C25 H25C 109.5
H25A C25 H25C 109.5
H25B C25 H25C 109.5
C17 C18 S1 107.4(2)
C17 C18 H18A 110.2
S1 C18 H18A 110.2
C17 C18 H18B 110.2
S1 C18 H18B 110.2
H18A C18 H18B 108.5
O3 C1 N1 118.6(3)
O3 C1 C2 122.6(3)
N1 C1 C2 118.7(2)
C1 C2 C3 110.5(3)
C1 C2 C12 112.2(3)
C3 C2 C12 112.1(3)
C1 C2 H2 107.3
C3 C2 H2 107.3
C12 C2 H2 107.3
C15 C12 C13 111.9(4)
C15 C12 C2 113.2(3)
C13 C12 C2 112.0(3)
C15 C12 H12 106.4
C13 C12 H12 106.4
C2 C12 H12 106.4
C12 C15 H15A 109.5
C12 C15 H15B 109.5
H15A C15 H15B 109.5
C12 C15 H15C 109.5
H15A C15 H15C 109.5
H15B C15 H15C 109.5
O4 C3 C4 111.1(3)
O4 C3 C2 105.3(2)
C4 C3 C2 112.3(3)
O4 C3 H3 109.3
C4 C3 H3 109.3
C2 C3 H3 109.3
O5 C4 C3 108.0(3)
O5 C4 H4A 110.1
C3 C4 H4A 110.1
O5 C4 H4B 110.1
C3 C4 H4B 110.1
H4A C4 H4B 108.4
O5 C5 C6 113.9(3)
O5 C5 H5A 108.8
C6 C5 H5A 108.8
O5 C5 H5B 108.8
C6 C5 H5B 108.8
H5A C5 H5B 107.7
C11 C6 C7 116.8(4)
C11 C6 C5 121.9(4)
C7 C6 C5 121.3(4)
C14 C13 C12 113.8(4)
C14 C13 H13A 108.8
C12 C13 H13A 108.8
C14 C13 H13B 108.8
C12 C13 H13B 108.8
H13A C13 H13B 107.7
C8 C7 C6 120.8(5)
C8 C7 H7 119.6
C6 C7 H7 119.6
C9 C8 C7 120.7(5)
C9 C8 H8 119.6
C7 C8 H8 119.6
C10 C9 C8 119.4(5)
C10 C9 H9 120.3
C8 C9 H9 120.3
C9 C10 C11 120.6(4)
C9 C10 H10 119.7
C11 C10 H10 119.7
C10 C11 C6 121.7(4)
C10 C11 H11 119.1
C6 C11 H11 119.1
C13 C14 H14A 109.5
C13 C14 H14B 109.5
H14A C14 H14B 109.5
C13 C14 H14C 109.5
H14A C14 H14C 109.5
H14B C14 H14C 109.5

loop_
_geom_bond_atom_site_label_1
_geom_bond_atom_site_label_2
_geom_bond_distance
S1 O2 1.397(4)
S1 O1 1.424(3)
S1 N1 1.700(2)
S1 C18 1.778(4)
O3 C1 1.213(3)
O5 C4 1.422(4)
O5 C5 1.426(5)
O4 C3 1.409(4)
O4 H4O 0.8200
N1 C1 1.394(4)
N1 C16 1.471(4)
C16 C21 1.541(4)
C16 C17 1.544(4)
C16 H16 0.9800
C21 C20 1.515(6)
C21 H21A 0.9700
C21 H21B 0.9700
C20 C22 1.527(6)
C20 C19 1.530(6)
C20 H20 0.9800
C22 C23 1.534(6)
C22 H22A 0.9700
C22 H22B 0.9700
C23 C17 1.531(5)
C23 H23A 0.9700
C23 H23B 0.9700
C17 C18 1.506(5)
C17 C19 1.553(5)
C19 C25 1.531(6)
C19 C24 1.546(6)
C24 H24A 0.9600
C24 H24B 0.9600
C24 H24C 0.9600
C25 H25A 0.9600
C25 H25B 0.9600
C25 H25C 0.9600
C18 H18A 0.9700
C18 H18B 0.9700
C1 C2 1.516(5)
C2 C3 1.539(4)
C2 C12 1.546(5)
C2 H2 0.9800
C12 C15 1.507(6)
C12 C13 1.540(5)
C12 H12 0.9800
C15 H15A 0.9600
C15 H15B 0.9600
C15 H15C 0.9600
C3 C4 1.496(5)
C3 H3 0.9800
C4 H4A 0.9700
C4 H4B 0.9700
C5 C6 1.506(5)
C5 H5A 0.9700
C5 H5B 0.9700
C6 C11 1.374(6)
C6 C7 1.378(6)
C13 C14 1.496(6)
C13 H13A 0.9700
C13 H13B 0.9700
C7 C8 1.375(7)
C7 H7 0.9300
C8 C9 1.350(7)
C8 H8 0.9300
C9 C10 1.345(7)
C9 H9 0.9300
C10 C11 1.365(6)
C10 H10 0.9300
C11 H11 0.9300
C14 H14A 0.9600
C14 H14B 0.9600
C14 H14C 0.9600

loop_
_geom_hbond_atom_site_label_D
_geom_hbond_atom_site_label_H
_geom_hbond_atom_site_label_A
_geom_hbond_distance_DH
_geom_hbond_distance_HA
_geom_hbond_distance_DA
_geom_hbond_angle_DHA
_geom_hbond_site_symmetry_A
O4 H4O O5 0.82 2.02 2.815(4) 162.5 2

loop_
_geom_torsion_atom_site_label_1
_geom_torsion_atom_site_label_2
_geom_torsion_atom_site_label_3
_geom_torsion_atom_site_label_4
_geom_torsion
O2 S1 N1 C1 -56.5(3)
O1 S1 N1 C1 73.2(3)
C18 S1 N1 C1 -170.1(3)
O2 S1 N1 C16 89.4(3)
O1 S1 N1 C16 -141.0(2)
C18 S1 N1 C16 -24.3(3)
C1 N1 C16 C21 -63.8(4)
S1 N1 C16 C21 149.3(3)
C1 N1 C16 C17 -178.6(3)
S1 N1 C16 C17 34.4(3)
N1 C16 C21 C20 -126.0(3)
C17 C16 C21 C20 -9.1(4)
C16 C21 C20 C22 -65.0(4)
C16 C21 C20 C19 43.7(4)
C21 C20 C22 C23 75.1(4)
C19 C20 C22 C23 -33.6(4)
C20 C22 C23 C17 -3.6(4)
C22 C23 C17 C18 168.7(3)
C22 C23 C17 C16 -69.0(4)
C22 C23 C17 C19 39.1(4)
N1 C16 C17 C18 -29.9(4)
C21 C16 C17 C18 -153.4(3)
N1 C16 C17 C23 -157.4(3)
C21 C16 C17 C23 79.1(3)
N1 C16 C17 C19 96.0(3)
C21 C16 C17 C19 -27.5(3)
C21 C20 C19 C25 60.6(4)
C22 C20 C19 C25 173.7(4)
C21 C20 C19 C24 -174.0(4)
C22 C20 C19 C24 -61.0(4)
C21 C20 C19 C17 -58.1(4)
C22 C20 C19 C17 55.0(3)
C18 C17 C19 C20 172.3(3)
C23 C17 C19 C20 -57.5(3)
C16 C17 C19 C20 51.2(3)
C18 C17 C19 C25 53.4(5)
C23 C17 C19 C25 -176.4(4)
C16 C17 C19 C25 -67.7(4)
C18 C17 C19 C24 -69.9(5)
C23 C17 C19 C24 60.3(4)
C16 C17 C19 C24 169.0(3)
C23 C17 C18 S1 132.6(3)
C16 C17 C18 S1 12.9(3)
C19 C17 C18 S1 -105.2(3)
O2 S1 C18 C17 -106.7(3)
O1 S1 C18 C17 120.5(3)
N1 S1 C18 C17 6.0(3)
C16 N1 C1 O3 5.2(4)
S1 N1 C1 O3 147.9(3)
C16 N1 C1 C2 -178.1(3)
S1 N1 C1 C2 -35.4(4)
O3 C1 C2 C3 -51.4(4)
N1 C1 C2 C3 132.1(3)
O3 C1 C2 C12 74.5(4)
N1 C1 C2 C12 -102.0(3)
C1 C2 C12 C15 -62.7(4)
C3 C2 C12 C15 62.3(4)
C1 C2 C12 C13 65.1(4)
C3 C2 C12 C13 -169.9(3)
C1 C2 C3 O4 -177.9(3)
C12 C2 C3 O4 56.2(3)
C1 C2 C3 C4 -56.8(3)
C12 C2 C3 C4 177.2(3)
C5 O5 C4 C3 -172.0(3)
O4 C3 C4 O5 -68.6(3)
C2 C3 C4 O5 173.7(3)
C4 O5 C5 C6 -72.3(4)
O5 C5 C6 C11 96.1(5)
O5 C5 C6 C7 -85.4(5)
C15 C12 C13 C14 -74.8(5)
C2 C12 C13 C14 156.7(4)
C11 C6 C7 C8 1.5(7)
C5 C6 C7 C8 -177.1(5)
C6 C7 C8 C9 -0.6(9)
C7 C8 C9 C10 -0.9(8)
C8 C9 C10 C11 1.4(7)
C9 C10 C11 C6 -0.4(7)
C7 C6 C11 C10 -1.0(6)
C5 C6 C11 C10 177.5(4)

loop_
_cod_related_entry_id
_cod_related_entry_database
_cod_related_entry_code
1 ChemSpider 9808801
